data_4338224
loop_
_publ_author_name
'K\"onig, Sonja N'
'Sch\"adle, Christoph'
'Maichle-M\"ossmer, C\"acilia'
'Anwander, Reiner'

_publ_section_title
;
 Silylamide Complexes of Chromium(II), Manganese(II), and Cobalt(II)
 Bearing the Ligands N(SiHMe2)2 and N(SiPhMe2)2.
;
_journal_issue 9
_journal_name_full 'Inorganic chemistry'
_journal_page_first 4585
_journal_page_last 4597
_journal_paper_doi 10.1021/ic5002682
_journal_volume 53
_journal_year 2014
_chemical_formula_sum 'C32 H44 Cr N2 Si4'
_chemical_formula_weight 621.05
_chemical_name_systematic
; 
 ? 
;
_space_group_IT_number 14
_symmetry_cell_setting monoclinic
_symmetry_space_group_name_Hall '-P 2ybc'
_symmetry_space_group_name_H-M 'P 1 21/c 1'
_atom_sites_solution_hydrogens geom
_atom_sites_solution_primary direct
_atom_sites_solution_secondary difmap
_audit_creation_method SHELXL-97
_cell_angle_alpha 90.00
_cell_angle_beta 99.1780(10)
_cell_angle_gamma 90.00
_cell_formula_units_Z 4
_cell_length_a 11.5550(4)
_cell_length_b 13.4514(5)
_cell_length_c 22.0416(7)
_cell_measurement_reflns_used 2538
_cell_measurement_temperature 100(2)
_cell_measurement_theta_max 66.79
_cell_measurement_theta_min 3.58
_cell_volume 3382.1(2)
_computing_cell_refinement SAINT
_computing_data_collection COSMO
_computing_data_reduction SAINT
_computing_structure_refinement 'SHELXL-97 (Sheldrick, 1997)'
_computing_structure_solution 'SHELXS-97 (Sheldrick, 1990)'
_diffrn_ambient_temperature 100(2)
_diffrn_measured_fraction_theta_full 0.999
_diffrn_measured_fraction_theta_max 0.999
_diffrn_measurement_device_type 'APEX II DUO'
_diffrn_measurement_method omega/phi
_diffrn_radiation_monochromator multilayer
_diffrn_radiation_source 'Imus-focus sealed tube'
_diffrn_radiation_type MoK\a
_diffrn_radiation_wavelength 0.71073
_diffrn_reflns_av_R_equivalents 0.0266
_diffrn_reflns_av_sigmaI/netI 0.0180
_diffrn_reflns_limit_h_max 16
_diffrn_reflns_limit_h_min -16
_diffrn_reflns_limit_k_max 19
_diffrn_reflns_limit_k_min -19
_diffrn_reflns_limit_l_max 31
_diffrn_reflns_limit_l_min -31
_diffrn_reflns_number 71479
_diffrn_reflns_theta_full 30.52
_diffrn_reflns_theta_max 30.52
_diffrn_reflns_theta_min 1.78
_exptl_absorpt_coefficient_mu 0.503
_exptl_absorpt_correction_T_max 0.9140
_exptl_absorpt_correction_T_min 0.8922
_exptl_absorpt_correction_type numerical
_exptl_absorpt_process_details sadabs
_exptl_crystal_colour 'light green'
_exptl_crystal_density_diffrn 1.220
_exptl_crystal_density_method 'not measured'
_exptl_crystal_description block
_exptl_crystal_F_000 1320
_exptl_crystal_size_max 0.23
_exptl_crystal_size_mid 0.19
_exptl_crystal_size_min 0.18
_refine_diff_density_max 0.425
_refine_diff_density_min -0.317
_refine_diff_density_rms 0.051
_refine_ls_extinction_method none
_refine_ls_goodness_of_fit_ref 1.063
_refine_ls_hydrogen_treatment constr
_refine_ls_matrix_type full
_refine_ls_number_parameters 360
_refine_ls_number_reflns 10324
_refine_ls_number_restraints 0
_refine_ls_restrained_S_all 1.063
_refine_ls_R_factor_all 0.0318
_refine_ls_R_factor_gt 0.0264
_refine_ls_shift/su_max 0.001
_refine_ls_shift/su_mean 0.000
_refine_ls_structure_factor_coef Fsqd
_refine_ls_weighting_details 'calc w=1/[\s^2^(Fo^2^)+(0.0331P)^2^+1.3553P] where P=(Fo^2^+2Fc^2^)/3'
_refine_ls_weighting_scheme calc
_refine_ls_wR_factor_gt 0.0689
_refine_ls_wR_factor_ref 0.0720
_reflns_number_gt 9180
_reflns_number_total 10324
_reflns_threshold_expression >2sigma(I)
_cod_data_source_file ic5002682_si_002.cif
_cod_data_source_block 9
_cod_depositor_comments 'Adding full bibliography for 4338216--4338226.cif.'
_cod_original_sg_symbol_H-M P21/c
_cod_database_code 4338224

loop_
_symmetry_equiv_pos_as_xyz
'x, y, z'
'-x, y+1/2, -z+1/2'
'-x, -y, -z'
'x, -y-1/2, z-1/2'

loop_
_atom_site_label
_atom_site_type_symbol
_atom_site_fract_x
_atom_site_fract_y
_atom_site_fract_z
_atom_site_U_iso_or_equiv
_atom_site_adp_type
_atom_site_occupancy
_atom_site_symmetry_multiplicity
_atom_site_calc_flag
_atom_site_refinement_flags
Cr1 Cr 0.255438(13) 0.303818(13) 0.380557(7) 0.01221(4) Uani 1 1 d .
Si1 Si 0.37258(2) 0.25877(2) 0.250967(13) 0.01308(6) Uani 1 1 d .
Si2 Si 0.49974(2) 0.27698(2) 0.382394(13) 0.01312(6) Uani 1 1 d .
Si3 Si 0.03547(2) 0.44190(2) 0.357465(12) 0.01100(6) Uani 1 1 d .
Si4 Si 0.00667(2) 0.22012(2) 0.386962(13) 0.01258(6) Uani 1 1 d .
N1 N 0.37851(7) 0.28110(7) 0.32753(4) 0.01266(15) Uani 1 1 d .
N2 N 0.08635(7) 0.32343(6) 0.37455(4) 0.01148(15) Uani 1 1 d .
C1 C 0.38105(10) 0.12210(8) 0.23435(5) 0.0204(2) Uani 1 1 d .
H1A H 0.4520 0.0942 0.2586 0.031 Uiso 1 1 calc R
H1B H 0.3836 0.1124 0.1905 0.031 Uiso 1 1 calc R
H1C H 0.3119 0.0885 0.2452 0.031 Uiso 1 1 calc R
C2 C 0.49654(10) 0.32162(9) 0.22020(5) 0.0224(2) Uani 1 1 d .
H2A H 0.4967 0.3927 0.2301 0.034 Uiso 1 1 calc R
H2B H 0.4864 0.3131 0.1755 0.034 Uiso 1 1 calc R
H2C H 0.5711 0.2919 0.2390 0.034 Uiso 1 1 calc R
C3 C 0.23170(9) 0.30327(8) 0.20343(4) 0.01410(18) Uani 1 1 d .
C4 C 0.13084(10) 0.24388(8) 0.19590(5) 0.0189(2) Uani 1 1 d .
H4 H 0.1325 0.1829 0.2177 0.023 Uiso 1 1 calc R
C5 C 0.02822(10) 0.27122(9) 0.15752(5) 0.0232(2) Uani 1 1 d .
H5 H -0.0388 0.2294 0.1536 0.028 Uiso 1 1 calc R
C6 C 0.02421(11) 0.35994(9) 0.12504(5) 0.0237(2) Uani 1 1 d .
H6 H -0.0452 0.3788 0.0984 0.028 Uiso 1 1 calc R
C7 C 0.12210(11) 0.42073(9) 0.13185(5) 0.0220(2) Uani 1 1 d .
H7 H 0.1196 0.4818 0.1100 0.026 Uiso 1 1 calc R
C8 C 0.22431(10) 0.39297(8) 0.17055(5) 0.0177(2) Uani 1 1 d .
H8 H 0.2905 0.4358 0.1748 0.021 Uiso 1 1 calc R
C9 C 0.58469(10) 0.15809(9) 0.38770(6) 0.0246(2) Uani 1 1 d .
H9A H 0.5315 0.1020 0.3902 0.037 Uiso 1 1 calc R
H9B H 0.6447 0.1592 0.4245 0.037 Uiso 1 1 calc R
H9C H 0.6224 0.1507 0.3512 0.037 Uiso 1 1 calc R
C10 C 0.60514(10) 0.38171(10) 0.38040(5) 0.0231(2) Uani 1 1 d .
H10A H 0.6435 0.3751 0.3440 0.035 Uiso 1 1 calc R
H10B H 0.6644 0.3799 0.4175 0.035 Uiso 1 1 calc R
H10C H 0.5628 0.4450 0.3786 0.035 Uiso 1 1 calc R
C11 C 0.42904(8) 0.29061(8) 0.45430(5) 0.01394(18) Uani 1 1 d .
C12 C 0.38543(10) 0.38335(9) 0.47037(5) 0.0186(2) Uani 1 1 d .
H12 H 0.3990 0.4409 0.4475 0.022 Uiso 1 1 calc R
C13 C 0.32232(11) 0.39198(10) 0.51949(5) 0.0249(2) Uani 1 1 d .
H13 H 0.2927 0.4549 0.5292 0.030 Uiso 1 1 calc R
C14 C 0.30315(10) 0.30944(11) 0.55376(5) 0.0253(2) Uani 1 1 d .
H14 H 0.2610 0.3157 0.5872 0.030 Uiso 1 1 calc R
C15 C 0.34549(10) 0.21727(10) 0.53926(5) 0.0233(2) Uani 1 1 d .
H15 H 0.3332 0.1606 0.5632 0.028 Uiso 1 1 calc R
C16 C 0.40586(10) 0.20769(8) 0.48969(5) 0.0184(2) Uani 1 1 d .
H16 H 0.4321 0.1438 0.4795 0.022 Uiso 1 1 calc R
C17 C -0.07290(9) 0.48663(8) 0.40609(5) 0.0201(2) Uani 1 1 d .
H17A H -0.1477 0.4521 0.3940 0.030 Uiso 1 1 calc R
H17B H -0.0847 0.5584 0.4003 0.030 Uiso 1 1 calc R
H17C H -0.0430 0.4729 0.4494 0.030 Uiso 1 1 calc R
C18 C -0.03351(11) 0.45445(9) 0.27535(5) 0.0217(2) Uani 1 1 d .
H18A H 0.0218 0.4322 0.2488 0.033 Uiso 1 1 calc R
H18B H -0.0541 0.5242 0.2665 0.033 Uiso 1 1 calc R
H18C H -0.1045 0.4135 0.2677 0.033 Uiso 1 1 calc R
C19 C 0.16546(8) 0.52842(7) 0.37125(5) 0.01302(17) Uani 1 1 d .
C20 C 0.24452(10) 0.53350(9) 0.32931(5) 0.0202(2) Uani 1 1 d .
H20 H 0.2311 0.4942 0.2930 0.024 Uiso 1 1 calc R
C21 C 0.34270(11) 0.59533(11) 0.33993(6) 0.0296(3) Uani 1 1 d .
H21 H 0.3956 0.5974 0.3111 0.036 Uiso 1 1 calc R
C22 C 0.36336(11) 0.65376(10) 0.39243(7) 0.0294(3) Uani 1 1 d .
H22 H 0.4305 0.6955 0.3997 0.035 Uiso 1 1 calc R
C23 C 0.28571(11) 0.65103(9) 0.43416(6) 0.0237(2) Uani 1 1 d .
H23 H 0.2989 0.6916 0.4699 0.028 Uiso 1 1 calc R
C24 C 0.18819(9) 0.58871(8) 0.42371(5) 0.01705(19) Uani 1 1 d .
H24 H 0.1358 0.5870 0.4528 0.020 Uiso 1 1 calc R
C25 C -0.07256(10) 0.23545(9) 0.45421(6) 0.0231(2) Uani 1 1 d .
H25A H -0.0178 0.2597 0.4897 0.035 Uiso 1 1 calc R
H25B H -0.1049 0.1713 0.4642 0.035 Uiso 1 1 calc R
H25C H -0.1365 0.2835 0.4439 0.035 Uiso 1 1 calc R
C26 C -0.10242(10) 0.18781(9) 0.31736(6) 0.0231(2) Uani 1 1 d .
H26A H -0.1605 0.2412 0.3091 0.035 Uiso 1 1 calc R
H26B H -0.1420 0.1255 0.3247 0.035 Uiso 1 1 calc R
H26C H -0.0618 0.1798 0.2819 0.035 Uiso 1 1 calc R
C27 C 0.11511(9) 0.11483(7) 0.40590(5) 0.01403(18) Uani 1 1 d .
C28 C 0.18244(9) 0.08008(8) 0.36249(5) 0.01728(19) Uani 1 1 d .
H28 H 0.1708 0.1085 0.3225 0.021 Uiso 1 1 calc R
C29 C 0.26566(10) 0.00523(9) 0.37634(6) 0.0226(2) Uani 1 1 d .
H29 H 0.3095 -0.0170 0.3460 0.027 Uiso 1 1 calc R
C30 C 0.28438(10) -0.03683(9) 0.43474(6) 0.0234(2) Uani 1 1 d .
H30 H 0.3412 -0.0878 0.4445 0.028 Uiso 1 1 calc R
C31 C 0.21952(10) -0.00373(9) 0.47858(5) 0.0214(2) Uani 1 1 d .
H31 H 0.2325 -0.0319 0.5186 0.026 Uiso 1 1 calc R
C32 C 0.13564(9) 0.07044(8) 0.46428(5) 0.0176(2) Uani 1 1 d .
H32 H 0.0913 0.0915 0.4947 0.021 Uiso 1 1 calc R

loop_
_atom_site_aniso_label
_atom_site_aniso_U_11
_atom_site_aniso_U_22
_atom_site_aniso_U_33
_atom_site_aniso_U_23
_atom_site_aniso_U_13
_atom_site_aniso_U_12
Cr1 0.00816(7) 0.01595(8) 0.01273(8) -0.00070(6) 0.00233(5) 0.00048(5)
Si1 0.01321(12) 0.01457(13) 0.01193(12) -0.00093(10) 0.00342(9) 0.00144(10)
Si2 0.00859(11) 0.01667(13) 0.01397(12) 0.00153(10) 0.00139(9) 0.00049(9)
Si3 0.01011(11) 0.01110(12) 0.01187(12) -0.00012(9) 0.00199(9) 0.00029(9)
Si4 0.01008(11) 0.01265(12) 0.01469(12) 0.00219(10) 0.00100(9) -0.00206(9)
N1 0.0096(3) 0.0166(4) 0.0118(4) -0.0001(3) 0.0018(3) 0.0012(3)
N2 0.0101(3) 0.0116(4) 0.0128(4) 0.0008(3) 0.0022(3) -0.0005(3)
C1 0.0230(5) 0.0177(5) 0.0206(5) -0.0031(4) 0.0044(4) 0.0055(4)
C2 0.0201(5) 0.0292(6) 0.0199(5) -0.0006(4) 0.0090(4) -0.0025(4)
C3 0.0172(4) 0.0151(4) 0.0101(4) -0.0018(3) 0.0026(3) 0.0023(4)
C4 0.0211(5) 0.0170(5) 0.0179(5) -0.0001(4) 0.0006(4) -0.0001(4)
C5 0.0200(5) 0.0259(6) 0.0215(5) -0.0056(4) -0.0030(4) 0.0002(4)
C6 0.0256(5) 0.0288(6) 0.0146(5) -0.0046(4) -0.0032(4) 0.0114(5)
C7 0.0330(6) 0.0193(5) 0.0138(5) 0.0010(4) 0.0042(4) 0.0101(4)
C8 0.0237(5) 0.0154(5) 0.0148(4) -0.0005(4) 0.0056(4) 0.0019(4)
C9 0.0185(5) 0.0269(6) 0.0281(6) 0.0023(5) 0.0025(4) 0.0092(4)
C10 0.0158(5) 0.0301(6) 0.0228(5) 0.0034(5) 0.0017(4) -0.0081(4)
C11 0.0105(4) 0.0181(5) 0.0122(4) -0.0001(4) -0.0013(3) -0.0016(3)
C12 0.0193(5) 0.0203(5) 0.0150(4) 0.0000(4) -0.0003(4) 0.0020(4)
C13 0.0248(5) 0.0323(6) 0.0173(5) -0.0052(5) 0.0020(4) 0.0067(5)
C14 0.0203(5) 0.0431(7) 0.0129(5) -0.0037(5) 0.0035(4) -0.0019(5)
C15 0.0228(5) 0.0317(6) 0.0152(5) 0.0015(4) 0.0021(4) -0.0101(5)
C16 0.0187(5) 0.0200(5) 0.0159(5) 0.0001(4) 0.0006(4) -0.0055(4)
C17 0.0149(5) 0.0191(5) 0.0283(6) -0.0033(4) 0.0099(4) -0.0007(4)
C18 0.0277(6) 0.0176(5) 0.0173(5) 0.0009(4) -0.0046(4) 0.0028(4)
C19 0.0124(4) 0.0119(4) 0.0150(4) 0.0021(3) 0.0030(3) 0.0007(3)
C20 0.0196(5) 0.0219(5) 0.0210(5) 0.0011(4) 0.0089(4) -0.0014(4)
C21 0.0213(5) 0.0370(7) 0.0336(7) 0.0063(5) 0.0134(5) -0.0075(5)
C22 0.0211(5) 0.0288(6) 0.0372(7) 0.0066(5) 0.0011(5) -0.0122(5)
C23 0.0248(5) 0.0195(5) 0.0244(5) 0.0003(4) -0.0032(4) -0.0070(4)
C24 0.0174(5) 0.0167(5) 0.0170(5) -0.0001(4) 0.0026(4) -0.0027(4)
C25 0.0214(5) 0.0236(5) 0.0272(6) 0.0063(5) 0.0124(4) 0.0006(4)
C26 0.0186(5) 0.0202(5) 0.0272(6) 0.0032(4) -0.0066(4) -0.0047(4)
C27 0.0132(4) 0.0124(4) 0.0154(4) 0.0010(3) -0.0011(3) -0.0035(3)
C28 0.0179(5) 0.0165(5) 0.0167(5) 0.0002(4) 0.0007(4) -0.0009(4)
C29 0.0212(5) 0.0195(5) 0.0270(6) -0.0016(4) 0.0038(4) 0.0023(4)
C30 0.0182(5) 0.0158(5) 0.0339(6) 0.0030(4) -0.0029(4) 0.0013(4)
C31 0.0220(5) 0.0173(5) 0.0226(5) 0.0077(4) -0.0039(4) -0.0028(4)
C32 0.0179(5) 0.0170(5) 0.0172(5) 0.0033(4) 0.0004(4) -0.0028(4)

loop_
_atom_type_symbol
_atom_type_description
_atom_type_scat_dispersion_real
_atom_type_scat_dispersion_imag
_atom_type_scat_source
C C 0.0033 0.0016 'International Tables Vol C Tables 4.2.6.8 and 6.1.1.4'
H H 0.0000 0.0000 'International Tables Vol C Tables 4.2.6.8 and 6.1.1.4'
N N 0.0061 0.0033 'International Tables Vol C Tables 4.2.6.8 and 6.1.1.4'
Si Si 0.0817 0.0704 'International Tables Vol C Tables 4.2.6.8 and 6.1.1.4'
Cr Cr 0.3209 0.6236 'International Tables Vol C Tables 4.2.6.8 and 6.1.1.4'

loop_
_geom_angle_atom_site_label_1
_geom_angle_atom_site_label_2
_geom_angle_atom_site_label_3
_geom_angle
N2 Cr1 N1 140.89(4)
N2 Cr1 C11 141.37(4)
N1 Cr1 C11 77.73(3)
N2 Cr1 Si2 176.94(3)
N1 Cr1 Si2 36.13(3)
C11 Cr1 Si2 41.64(3)
N1 Si1 C1 111.72(5)
N1 Si1 C2 111.41(5)
C1 Si1 C2 107.64(5)
N1 Si1 C3 112.87(4)
C1 Si1 C3 105.61(5)
C2 Si1 C3 107.24(5)
N1 Si2 C10 115.18(5)
N1 Si2 C9 115.93(5)
C10 Si2 C9 107.98(6)
N1 Si2 C11 100.07(4)
C10 Si2 C11 108.36(5)
C9 Si2 C11 108.71(5)
N1 Si2 Cr1 44.03(3)
C10 Si2 Cr1 123.67(4)
C9 Si2 Cr1 128.33(4)
C11 Si2 Cr1 56.09(3)
N2 Si3 C18 112.01(5)
N2 Si3 C17 114.14(5)
C18 Si3 C17 107.75(5)
N2 Si3 C19 107.52(4)
C18 Si3 C19 107.85(5)
C17 Si3 C19 107.31(5)
N2 Si4 C25 112.33(5)
N2 Si4 C26 111.46(5)
C25 Si4 C26 108.86(6)
N2 Si4 C27 106.76(4)
C25 Si4 C27 107.32(5)
C26 Si4 C27 110.00(5)
Si2 N1 Si1 126.67(5)
Si2 N1 Cr1 99.85(4)
Si1 N1 Cr1 133.19(5)
Si4 N2 Si3 127.82(5)
Si4 N2 Cr1 115.89(5)
Si3 N2 Cr1 116.29(4)
Si1 C1 H1A 109.5
Si1 C1 H1B 109.5
H1A C1 H1B 109.5
Si1 C1 H1C 109.5
H1A C1 H1C 109.5
H1B C1 H1C 109.5
Si1 C2 H2A 109.5
Si1 C2 H2B 109.5
H2A C2 H2B 109.5
Si1 C2 H2C 109.5
H2A C2 H2C 109.5
H2B C2 H2C 109.5
C4 C3 C8 116.63(10)
C4 C3 Si1 120.84(8)
C8 C3 Si1 122.38(8)
C5 C4 C3 122.25(11)
C5 C4 H4 118.9
C3 C4 H4 118.9
C6 C5 C4 119.70(11)
C6 C5 H5 120.2
C4 C5 H5 120.2
C7 C6 C5 119.49(11)
C7 C6 H6 120.3
C5 C6 H6 120.3
C6 C7 C8 120.43(11)
C6 C7 H7 119.8
C8 C7 H7 119.8
C7 C8 C3 121.50(11)
C7 C8 H8 119.2
C3 C8 H8 119.2
Si2 C9 H9A 109.5
Si2 C9 H9B 109.5
H9A C9 H9B 109.5
Si2 C9 H9C 109.5
H9A C9 H9C 109.5
H9B C9 H9C 109.5
Si2 C10 H10A 109.5
Si2 C10 H10B 109.5
H10A C10 H10B 109.5
Si2 C10 H10C 109.5
H10A C10 H10C 109.5
H10B C10 H10C 109.5
C16 C11 C12 116.93(10)
C16 C11 Si2 121.91(8)
C12 C11 Si2 120.78(8)
C16 C11 Cr1 102.89(7)
C12 C11 Cr1 79.02(6)
Si2 C11 Cr1 82.27(4)
C13 C12 C11 121.13(11)
C13 C12 H12 119.4
C11 C12 H12 119.4
C14 C13 C12 120.28(11)
C14 C13 H13 119.9
C12 C13 H13 119.9
C13 C14 C15 119.92(11)
C13 C14 H14 120.0
C15 C14 H14 120.0
C14 C15 C16 120.14(11)
C14 C15 H15 119.9
C16 C15 H15 119.9
C15 C16 C11 121.57(11)
C15 C16 H16 119.2
C11 C16 H16 119.2
Si3 C17 H17A 109.5
Si3 C17 H17B 109.5
H17A C17 H17B 109.5
Si3 C17 H17C 109.5
H17A C17 H17C 109.5
H17B C17 H17C 109.5
Si3 C18 H18A 109.5
Si3 C18 H18B 109.5
H18A C18 H18B 109.5
Si3 C18 H18C 109.5
H18A C18 H18C 109.5
H18B C18 H18C 109.5
C20 C19 C24 117.37(10)
C20 C19 Si3 120.67(8)
C24 C19 Si3 121.95(7)
C21 C20 C19 121.09(11)
C21 C20 H20 119.5
C19 C20 H20 119.5
C22 C21 C20 120.29(11)
C22 C21 H21 119.9
C20 C21 H21 119.9
C23 C22 C21 119.71(11)
C23 C22 H22 120.1
C21 C22 H22 120.1
C22 C23 C24 119.93(11)
C22 C23 H23 120.0
C24 C23 H23 120.0
C23 C24 C19 121.60(10)
C23 C24 H24 119.2
C19 C24 H24 119.2
Si4 C25 H25A 109.5
Si4 C25 H25B 109.5
H25A C25 H25B 109.5
Si4 C25 H25C 109.5
H25A C25 H25C 109.5
H25B C25 H25C 109.5
Si4 C26 H26A 109.5
Si4 C26 H26B 109.5
H26A C26 H26B 109.5
Si4 C26 H26C 109.5
H26A C26 H26C 109.5
H26B C26 H26C 109.5
C32 C27 C28 116.83(10)
C32 C27 Si4 121.97(8)
C28 C27 Si4 121.15(8)
C29 C28 C27 121.95(10)
C29 C28 H28 119.0
C27 C28 H28 119.0
C30 C29 C28 119.81(11)
C30 C29 H29 120.1
C28 C29 H29 120.1
C31 C30 C29 119.50(11)
C31 C30 H30 120.3
C29 C30 H30 120.3
C30 C31 C32 120.42(11)
C30 C31 H31 119.8
C32 C31 H31 119.8
C31 C32 C27 121.48(10)
C31 C32 H32 119.3
C27 C32 H32 119.3

loop_
_geom_bond_atom_site_label_1
_geom_bond_atom_site_label_2
_geom_bond_distance
Cr1 N2 1.9550(8)
Cr1 N1 2.0031(8)
Cr1 C3 3.8699(9)
Cr1 C11 2.3785(10)
Cr1 C19 3.191(1)
Cr1 Si2 2.8397(3)
Si1 N1 1.7046(9)
Si1 C1 1.8800(11)
Si1 C2 1.8804(11)
Si1 C3 1.8873(11)
Si2 N1 1.6992(9)
Si2 C10 1.8673(12)
Si2 C9 1.8704(12)
Si2 C11 1.9041(10)
Si3 N2 1.7194(9)
Si3 C18 1.8653(11)
Si3 C17 1.8728(11)
Si3 C19 1.8861(10)
Si4 N2 1.7129(9)
Si4 C25 1.8736(12)
Si4 C26 1.8747(12)
Si4 C27 1.8929(11)
C1 H1A 0.9800
C1 H1B 0.9800
C1 H1C 0.9800
C2 H2A 0.9800
C2 H2B 0.9800
C2 H2C 0.9800
C3 C4 1.4008(15)
C3 C8 1.4031(15)
C4 C5 1.3918(16)
C4 H4 0.9500
C5 C6 1.3887(18)
C5 H5 0.9500
C6 C7 1.3842(18)
C6 H6 0.9500
C7 C8 1.3930(16)
C7 H7 0.9500
C8 H8 0.9500
C9 H9A 0.9800
C9 H9B 0.9800
C9 H9C 0.9800
C10 H10A 0.9800
C10 H10B 0.9800
C10 H10C 0.9800
C11 C16 1.4111(15)
C11 C12 1.4117(15)
C12 C13 1.4032(16)
C12 H12 0.9500
C13 C14 1.3805(19)
C13 H13 0.9500
C14 C15 1.3888(19)
C14 H14 0.9500
C15 C16 1.3927(16)
C15 H15 0.9500
C16 H16 0.9500
C17 H17A 0.9800
C17 H17B 0.9800
C17 H17C 0.9800
C18 H18A 0.9800
C18 H18B 0.9800
C18 H18C 0.9800
C19 C20 1.4011(14)
C19 C24 1.4026(14)
C20 C21 1.3960(17)
C20 H20 0.9500
C21 C22 1.388(2)
C21 H21 0.9500
C22 C23 1.3840(18)
C22 H22 0.9500
C23 C24 1.3938(15)
C23 H23 0.9500
C24 H24 0.9500
C25 H25A 0.9800
C25 H25B 0.9800
C25 H25C 0.9800
C26 H26A 0.9800
C26 H26B 0.9800
C26 H26C 0.9800
C27 C32 1.4040(14)
C27 C28 1.4060(15)
C28 C29 1.3921(15)
C28 H28 0.9500
C29 C30 1.3911(17)
C29 H29 0.9500
C30 C31 1.3875(18)
C30 H30 0.9500
C31 C32 1.3917(16)
C31 H31 0.9500
C32 H32 0.9500
